data_4025673
loop_
_publ_author_name
'Kristopher J. Kolonko'
'Ilia A. Guzei'
'Hans J. Reich'

_publ_contact_author_address
;
Department of Chemistry
University of Wisconsin-Madison
1101 University Ave
Madison, WI  53706
USA
;
_publ_contact_author_email iguzei@chem.wisc.edu
_publ_contact_author_fax 608-262-0381
_publ_contact_author_name
;
Guzei, Ilia A. 
;
_publ_contact_author_phone 608-263-4694
_publ_section_title
;
 Structure and Dynamics of \a-Aryl Amide and Ketone Enolates: THF, PMDTA,
 TMTAN, HMPA, and Crypt-Solvated Lithium Enolates, and Comparison with
 Phosphazenium Analogues
;
_journal_name_full 'Journal of Organic Chemistry'
_journal_page_first 6163
_journal_page_last 6172
_journal_paper_doi 10.1021/jo100970r
_journal_volume 75
_journal_year 2010
_chemical_formula_sum 'C22 H63 N13 P4'
_chemical_formula_weight 633.73
_chemical_name_systematic
; 
 ? 
;
_space_group_IT_number 14
_symmetry_cell_setting monoclinic
_symmetry_space_group_name_Hall '-P 2yn'
_symmetry_space_group_name_H-M 'P 1 21/n 1'
_atom_sites_solution_hydrogens geom
_atom_sites_solution_primary direct
_atom_sites_solution_secondary difmap
_audit_creation_method SHELXL-97
_cell_angle_alpha 90.00
_cell_angle_beta 91.656(2)
_cell_angle_gamma 90.00
_cell_formula_units_Z 4
_cell_length_a 16.5227(10)
_cell_length_b 11.5657(7)
_cell_length_c 18.3123(12)
_cell_measurement_reflns_used 1330
_cell_measurement_temperature 100(2)
_cell_measurement_theta_max 47.96
_cell_measurement_theta_min 13.22
_cell_volume 3498.0(4)
_computing_cell_refinement 'Bruker SAINT'
_computing_data_collection 'Bruker APEX2'
_computing_data_reduction 'Bruker SAINT'
_computing_molecular_graphics 'Bruker SHELXTL'
_computing_publication_material 'Bruker SHELXTL'
_computing_structure_refinement 'SHELXL-97 (Sheldrick, 2008)'
_computing_structure_solution 'SHELXS-97 (Sheldrick, 2008)'
_diffrn_ambient_temperature 100(2)
_diffrn_measured_fraction_theta_full 0.973
_diffrn_measured_fraction_theta_max 0.973
_diffrn_measurement_device_type 'Bruker APEX-II CCD'
_diffrn_measurement_method '\f and \w scans'
_diffrn_radiation_monochromator graphite
_diffrn_radiation_source 'fine-focus sealed tube'
_diffrn_radiation_type CuK\a
_diffrn_radiation_wavelength 1.54178
_diffrn_reflns_av_R_equivalents 0.0242
_diffrn_reflns_av_sigmaI/netI 0.0126
_diffrn_reflns_limit_h_max 20
_diffrn_reflns_limit_h_min -20
_diffrn_reflns_limit_k_max 14
_diffrn_reflns_limit_k_min -13
_diffrn_reflns_limit_l_max 22
_diffrn_reflns_limit_l_min -22
_diffrn_reflns_number 54441
_diffrn_reflns_theta_full 72.35
_diffrn_reflns_theta_max 72.35
_diffrn_reflns_theta_min 3.55
_exptl_absorpt_coefficient_mu 2.263
_exptl_absorpt_correction_T_max 0.7514
_exptl_absorpt_correction_T_min 0.5918
_exptl_absorpt_correction_type none
_exptl_crystal_density_diffrn 1.203
_exptl_crystal_density_meas 0
_exptl_crystal_density_method 'not measured'
_exptl_crystal_F_000 1384
_exptl_crystal_size_max 0.26
_exptl_crystal_size_mid 0.21
_exptl_crystal_size_min 0.13
_refine_diff_density_max 0.444
_refine_diff_density_min -0.248
_refine_diff_density_rms 0.047
_refine_ls_extinction_method none
_refine_ls_goodness_of_fit_ref 0.999
_refine_ls_hydrogen_treatment mixed
_refine_ls_matrix_type full
_refine_ls_number_parameters 373
_refine_ls_number_reflns 6741
_refine_ls_number_restraints 0
_refine_ls_restrained_S_all 0.999
_refine_ls_R_factor_all 0.0311
_refine_ls_R_factor_gt 0.0295
_refine_ls_shift/su_max 0.002
_refine_ls_shift/su_mean 0.000
_refine_ls_structure_factor_coef Fsqd
_refine_ls_weighting_details 'calc w=1/[\s^2^(Fo^2^)+(0.0512P)^2^+1.5689P] where P=(Fo^2^+2Fc^2^)/3'
_refine_ls_weighting_scheme calc
_refine_ls_wR_factor_gt 0.0801
_refine_ls_wR_factor_ref 0.0815
_reflns_number_gt 6358
_reflns_number_total 6741
_reflns_threshold_expression >2sigma(I)
_cod_data_source_file jo100970r_si_007.cif
_cod_data_source_block reich16
_cod_depositor_comments
;
The following automatic conversions were performed:

'_symmetry_cell_setting' value 'Monoclinic' changed to 'monoclinic'
according to the built-in table from CIF Core dictionary named
'cif_core.dic' version 2.4.1 from 2010-06-29.

Automatic conversion script
Id: cif_fix_values 1646 2011-03-28 12:23:43Z adriana 
;
_cod_database_code 4025673

loop_
_symmetry_equiv_pos_as_xyz
'x, y, z'
'-x+1/2, y+1/2, -z+1/2'
'-x, -y, -z'
'x-1/2, -y-1/2, z-1/2'

loop_
_atom_site_label
_atom_site_type_symbol
_atom_site_fract_x
_atom_site_fract_y
_atom_site_fract_z
_atom_site_U_iso_or_equiv
_atom_site_adp_type
_atom_site_occupancy
_atom_site_symmetry_multiplicity
_atom_site_calc_flag
_atom_site_refinement_flags
_atom_site_disorder_assembly
_atom_site_disorder_group
P1 P 0.746156(17) 0.26919(2) -0.031522(16) 0.01242(8) Uani 1 1 d . . .
P2 P 0.901169(18) 0.20629(3) -0.115969(16) 0.01348(8) Uani 1 1 d . . .
P3 P 0.743619(18) 0.52146(2) -0.047996(16) 0.01391(8) Uani 1 1 d . . .
P4 P 0.752085(18) 0.21991(3) 0.125180(16) 0.01497(8) Uani 1 1 d . . .
N1 N 0.68205(6) 0.16900(9) -0.03899(6) 0.0160(2) Uani 1 1 d . . .
N2 N 0.82569(6) 0.25834(9) -0.08307(5) 0.0151(2) Uani 1 1 d . . .
N3 N 0.88716(7) 0.07229(9) -0.14803(6) 0.0194(2) Uani 1 1 d . . .
N4 N 0.98170(6) 0.21564(9) -0.05825(6) 0.0174(2) Uani 1 1 d . . .
N5 N 0.93826(6) 0.27113(9) -0.18954(6) 0.0166(2) Uani 1 1 d . . .
N6 N 0.70811(6) 0.39757(9) -0.05031(6) 0.0151(2) Uani 1 1 d . . .
N7 N 0.66769(7) 0.61059(9) -0.03025(6) 0.0211(2) Uani 1 1 d . . .
N8 N 0.81366(6) 0.56275(9) 0.01369(6) 0.0168(2) Uani 1 1 d . . .
N9 N 0.78895(6) 0.55497(9) -0.12523(6) 0.0182(2) Uani 1 1 d . . .
N10 N 0.78284(6) 0.27133(9) 0.05277(6) 0.0155(2) Uani 1 1 d . . .
N11 N 0.71558(7) 0.08607(9) 0.12844(6) 0.0201(2) Uani 1 1 d . . .
N12 N 0.68393(7) 0.30452(9) 0.16330(6) 0.0189(2) Uani 1 1 d . . .
N13 N 0.83118(7) 0.21036(10) 0.18348(6) 0.0206(2) Uani 1 1 d . . .
C1 C 0.61741(7) 0.15693(11) -0.09452(7) 0.0173(2) Uani 1 1 d . . .
C2 C 0.63788(9) 0.20579(13) -0.16973(8) 0.0250(3) Uani 1 1 d . . .
H2A H 0.5948 0.1853 -0.2053 0.038 Uiso 1 1 calc R . .
H2C H 0.6893 0.1731 -0.1852 0.038 Uiso 1 1 calc R . .
H2B H 0.6426 0.2901 -0.1666 0.038 Uiso 1 1 calc R . .
C3 C 0.59895(8) 0.02726(12) -0.10348(8) 0.0254(3) Uani 1 1 d . . .
H3B H 0.5839 -0.0051 -0.0563 0.038 Uiso 1 1 calc R . .
H3C H 0.6471 -0.0127 -0.1207 0.038 Uiso 1 1 calc R . .
H3A H 0.5541 0.0169 -0.1391 0.038 Uiso 1 1 calc R . .
C4 C 0.53992(8) 0.21695(12) -0.06922(8) 0.0250(3) Uani 1 1 d . . .
H4A H 0.4962 0.2050 -0.1058 0.037 Uiso 1 1 calc R . .
H4C H 0.5501 0.3000 -0.0634 0.037 Uiso 1 1 calc R . .
H4B H 0.5241 0.1841 -0.0224 0.037 Uiso 1 1 calc R . .
C5 C 0.82874(8) -0.00299(11) -0.11352(7) 0.0208(3) Uani 1 1 d . . .
H5C H 0.8569 -0.0527 -0.0776 0.031 Uiso 1 1 calc R . .
H5B H 0.8015 -0.0511 -0.1508 0.031 Uiso 1 1 calc R . .
H5A H 0.7885 0.0442 -0.0889 0.031 Uiso 1 1 calc R . .
C6 C 0.94832(8) 0.00898(12) -0.18798(7) 0.0228(3) Uani 1 1 d . . .
H6B H 0.9789 -0.0414 -0.1542 0.034 Uiso 1 1 calc R . .
H6C H 0.9853 0.0639 -0.2104 0.034 Uiso 1 1 calc R . .
H6A H 0.9217 -0.0380 -0.2262 0.034 Uiso 1 1 calc R . .
C7 C 0.96818(8) 0.19591(12) 0.01913(7) 0.0212(3) Uani 1 1 d . . .
H7A H 0.9138 0.2227 0.0310 0.032 Uiso 1 1 calc R . .
H7C H 1.0086 0.2387 0.0485 0.032 Uiso 1 1 calc R . .
H7B H 0.9729 0.1131 0.0298 0.032 Uiso 1 1 calc R . .
C8 C 1.06123(7) 0.17393(12) -0.07901(7) 0.0218(3) Uani 1 1 d . . .
H8A H 1.0650 0.0906 -0.0699 0.033 Uiso 1 1 calc R . .
H8C H 1.1034 0.2141 -0.0501 0.033 Uiso 1 1 calc R . .
H8B H 1.0687 0.1891 -0.1310 0.033 Uiso 1 1 calc R . .
C9 C 0.97206(8) 0.38781(11) -0.18027(7) 0.0196(3) Uani 1 1 d . . .
H9A H 0.9278 0.4439 -0.1772 0.029 Uiso 1 1 calc R . .
H9C H 1.0053 0.4066 -0.2221 0.029 Uiso 1 1 calc R . .
H9B H 1.0056 0.3908 -0.1353 0.029 Uiso 1 1 calc R . .
C10 C 0.89475(8) 0.25843(12) -0.25972(7) 0.0218(3) Uani 1 1 d . . .
H10B H 0.8769 0.1781 -0.2658 0.033 Uiso 1 1 calc R . .
H10C H 0.9307 0.2790 -0.2993 0.033 Uiso 1 1 calc R . .
H10A H 0.8475 0.3097 -0.2611 0.033 Uiso 1 1 calc R . .
C11 C 0.58488(8) 0.57674(13) -0.04726(10) 0.0309(3) Uani 1 1 d . . .
H11C H 0.5700 0.6011 -0.0971 0.046 Uiso 1 1 calc R . .
H11B H 0.5487 0.6137 -0.0128 0.046 Uiso 1 1 calc R . .
H11A H 0.5799 0.4925 -0.0434 0.046 Uiso 1 1 calc R . .
C12 C 0.67892(9) 0.73569(12) -0.02699(9) 0.0307(3) Uani 1 1 d . . .
H12B H 0.6655 0.7695 -0.0749 0.046 Uiso 1 1 calc R . .
H12C H 0.7354 0.7531 -0.0135 0.046 Uiso 1 1 calc R . .
H12A H 0.6434 0.7685 0.0096 0.046 Uiso 1 1 calc R . .
C13 C 0.79006(8) 0.57161(12) 0.09019(7) 0.0218(3) Uani 1 1 d . . .
H13A H 0.7372 0.6096 0.0925 0.033 Uiso 1 1 calc R . .
H13C H 0.8306 0.6171 0.1178 0.033 Uiso 1 1 calc R . .
H13B H 0.7867 0.4940 0.1114 0.033 Uiso 1 1 calc R . .
C14 C 0.89646(7) 0.51904(11) 0.00626(7) 0.0194(3) Uani 1 1 d . . .
H14A H 0.9029 0.4468 0.0338 0.029 Uiso 1 1 calc R . .
H14C H 0.9352 0.5765 0.0254 0.029 Uiso 1 1 calc R . .
H14B H 0.9066 0.5047 -0.0454 0.029 Uiso 1 1 calc R . .
C15 C 0.82599(9) 0.66775(12) -0.13698(7) 0.0248(3) Uani 1 1 d . . .
H15A H 0.7876 0.7178 -0.1638 0.037 Uiso 1 1 calc R . .
H15C H 0.8750 0.6582 -0.1653 0.037 Uiso 1 1 calc R . .
H15B H 0.8403 0.7030 -0.0897 0.037 Uiso 1 1 calc R . .
C16 C 0.76193(8) 0.49770(11) -0.19270(7) 0.0202(3) Uani 1 1 d . . .
H16A H 0.7503 0.4163 -0.1826 0.030 Uiso 1 1 calc R . .
H16C H 0.8046 0.5028 -0.2287 0.030 Uiso 1 1 calc R . .
H16B H 0.7128 0.5356 -0.2121 0.030 Uiso 1 1 calc R . .
C17 C 0.76368(9) -0.00295(12) 0.09285(8) 0.0276(3) Uani 1 1 d . . .
H17B H 0.7540 -0.0780 0.1159 0.041 Uiso 1 1 calc R . .
H17C H 0.8213 0.0165 0.0980 0.041 Uiso 1 1 calc R . .
H17A H 0.7480 -0.0070 0.0409 0.041 Uiso 1 1 calc R . .
C18 C 0.62876(8) 0.06368(12) 0.12040(8) 0.0254(3) Uani 1 1 d . . .
H18A H 0.6130 0.0620 0.0684 0.038 Uiso 1 1 calc R . .
H18B H 0.5988 0.1250 0.1448 0.038 Uiso 1 1 calc R . .
H18C H 0.6162 -0.0110 0.1426 0.038 Uiso 1 1 calc R . .
C19 C 0.62182(8) 0.36409(13) 0.11932(7) 0.0242(3) Uani 1 1 d . . .
H19A H 0.5711 0.3202 0.1203 0.036 Uiso 1 1 calc R . .
H19B H 0.6394 0.3705 0.0688 0.036 Uiso 1 1 calc R . .
H19C H 0.6132 0.4416 0.1393 0.036 Uiso 1 1 calc R . .
C20 C 0.66250(9) 0.29050(13) 0.23963(7) 0.0258(3) Uani 1 1 d . . .
H20B H 0.6514 0.3665 0.2609 0.039 Uiso 1 1 calc R . .
H20C H 0.7075 0.2538 0.2669 0.039 Uiso 1 1 calc R . .
H20A H 0.6141 0.2418 0.2424 0.039 Uiso 1 1 calc R . .
C21 C 0.83683(9) 0.13280(14) 0.24609(8) 0.0296(3) Uani 1 1 d . . .
H21B H 0.8332 0.1777 0.2912 0.044 Uiso 1 1 calc R . .
H21C H 0.8887 0.0918 0.2460 0.044 Uiso 1 1 calc R . .
H21A H 0.7924 0.0767 0.2431 0.044 Uiso 1 1 calc R . .
C22 C 0.88981(9) 0.30389(13) 0.18809(8) 0.0276(3) Uani 1 1 d . . .
H22A H 0.8885 0.3472 0.1421 0.041 Uiso 1 1 calc R . .
H22C H 0.9441 0.2718 0.1970 0.041 Uiso 1 1 calc R . .
H22B H 0.8763 0.3557 0.2283 0.041 Uiso 1 1 calc R . .

loop_
_atom_site_aniso_label
_atom_site_aniso_U_11
_atom_site_aniso_U_22
_atom_site_aniso_U_33
_atom_site_aniso_U_23
_atom_site_aniso_U_13
_atom_site_aniso_U_12
P1 0.01336(15) 0.01042(15) 0.01352(15) -0.00037(10) 0.00119(11) 0.00053(10)
P2 0.01447(15) 0.01213(15) 0.01391(15) 0.00000(11) 0.00177(12) 0.00098(10)
P3 0.01485(15) 0.01089(15) 0.01599(15) -0.00063(11) 0.00059(11) 0.00098(11)
P4 0.01610(16) 0.01449(16) 0.01441(16) 0.00097(11) 0.00209(12) 0.00119(11)
N1 0.0168(5) 0.0128(5) 0.0185(5) -0.0005(4) 0.0007(4) -0.0012(4)
N2 0.0159(5) 0.0140(5) 0.0153(5) 0.0000(4) 0.0013(4) 0.0005(4)
N3 0.0225(5) 0.0136(5) 0.0227(5) -0.0025(4) 0.0071(4) 0.0010(4)
N4 0.0142(5) 0.0220(5) 0.0161(5) 0.0019(4) 0.0015(4) 0.0031(4)
N5 0.0184(5) 0.0164(5) 0.0152(5) 0.0001(4) 0.0023(4) -0.0012(4)
N6 0.0151(5) 0.0129(5) 0.0172(5) -0.0002(4) 0.0001(4) 0.0013(4)
N7 0.0187(5) 0.0125(5) 0.0320(6) -0.0023(4) 0.0003(5) 0.0029(4)
N8 0.0174(5) 0.0170(5) 0.0160(5) -0.0031(4) 0.0014(4) 0.0002(4)
N9 0.0238(5) 0.0142(5) 0.0166(5) 0.0002(4) 0.0007(4) -0.0042(4)
N10 0.0155(5) 0.0155(5) 0.0156(5) -0.0004(4) 0.0012(4) -0.0002(4)
N11 0.0227(5) 0.0156(5) 0.0223(5) 0.0021(4) 0.0041(4) 0.0003(4)
N12 0.0210(5) 0.0199(5) 0.0161(5) 0.0011(4) 0.0047(4) 0.0031(4)
N13 0.0208(5) 0.0244(6) 0.0165(5) 0.0045(4) -0.0011(4) 0.0003(4)
C1 0.0165(6) 0.0152(6) 0.0203(6) -0.0040(5) 0.0004(5) -0.0008(5)
C2 0.0269(7) 0.0281(7) 0.0200(6) -0.0026(5) -0.0026(5) -0.0052(6)
C3 0.0230(7) 0.0191(7) 0.0340(8) -0.0068(6) -0.0014(6) -0.0038(5)
C4 0.0176(6) 0.0251(7) 0.0322(7) -0.0071(6) 0.0002(5) 0.0017(5)
C5 0.0240(6) 0.0137(6) 0.0248(7) -0.0004(5) 0.0030(5) -0.0013(5)
C6 0.0259(7) 0.0181(6) 0.0248(7) -0.0041(5) 0.0047(5) 0.0050(5)
C7 0.0188(6) 0.0278(7) 0.0169(6) 0.0029(5) -0.0002(5) 0.0022(5)
C8 0.0150(6) 0.0266(7) 0.0237(6) 0.0007(5) 0.0015(5) 0.0041(5)
C9 0.0217(6) 0.0166(6) 0.0206(6) 0.0009(5) 0.0018(5) -0.0022(5)
C10 0.0282(7) 0.0212(6) 0.0160(6) -0.0014(5) -0.0004(5) 0.0010(5)
C11 0.0180(6) 0.0215(7) 0.0532(9) -0.0011(6) 0.0033(6) 0.0041(5)
C12 0.0284(7) 0.0138(7) 0.0500(9) -0.0029(6) 0.0046(7) 0.0038(5)
C13 0.0248(6) 0.0229(7) 0.0178(6) -0.0047(5) 0.0030(5) -0.0023(5)
C14 0.0166(6) 0.0198(6) 0.0216(6) -0.0016(5) -0.0010(5) 0.0003(5)
C15 0.0342(7) 0.0184(7) 0.0217(6) 0.0023(5) 0.0016(6) -0.0076(6)
C16 0.0236(6) 0.0198(6) 0.0170(6) -0.0012(5) -0.0009(5) 0.0001(5)
C17 0.0355(8) 0.0158(6) 0.0318(8) 0.0009(5) 0.0054(6) 0.0058(6)
C18 0.0255(7) 0.0230(7) 0.0278(7) 0.0018(5) 0.0039(6) -0.0067(5)
C19 0.0218(6) 0.0277(7) 0.0235(7) 0.0010(5) 0.0042(5) 0.0087(5)
C20 0.0319(7) 0.0268(7) 0.0192(7) 0.0004(5) 0.0090(6) 0.0039(6)
C21 0.0298(7) 0.0369(8) 0.0220(7) 0.0111(6) -0.0021(6) 0.0040(6)
C22 0.0261(7) 0.0342(8) 0.0223(7) 0.0022(6) -0.0055(6) -0.0055(6)

loop_
_atom_type_symbol
_atom_type_description
_atom_type_scat_dispersion_real
_atom_type_scat_dispersion_imag
_atom_type_scat_source
C C 0.0181 0.0091 'International Tables Vol C Tables 4.2.6.8 and 6.1.1.4'
H H 0.0000 0.0000 'International Tables Vol C Tables 4.2.6.8 and 6.1.1.4'
N N 0.0311 0.0180 'International Tables Vol C Tables 4.2.6.8 and 6.1.1.4'
P P 0.2955 0.4335 'International Tables Vol C Tables 4.2.6.8 and 6.1.1.4'

loop_
_geom_angle_atom_site_label_1
_geom_angle_atom_site_label_2
_geom_angle_atom_site_label_3
_geom_angle
_geom_angle_site_symmetry_1
_geom_angle_site_symmetry_3
_geom_angle_publ_flag
N1 P1 N10 108.79(5) . . ?
N1 P1 N2 116.17(5) . . ?
N10 P1 N2 105.14(5) . . ?
N1 P1 N6 113.23(5) . . ?
N10 P1 N6 108.15(5) . . ?
N2 P1 N6 104.81(5) . . ?
N2 P2 N3 113.49(6) . . ?
N2 P2 N5 117.64(6) . . ?
N3 P2 N5 100.54(5) . . ?
N2 P2 N4 111.61(5) . . ?
N3 P2 N4 112.34(6) . . ?
N5 P2 N4 100.13(5) . . ?
N6 P3 N7 106.95(5) . . ?
N6 P3 N8 122.67(6) . . ?
N7 P3 N8 101.73(5) . . ?
N6 P3 N9 111.81(5) . . ?
N7 P3 N9 112.46(6) . . ?
N8 P3 N9 100.88(5) . . ?
N10 P4 N12 112.09(6) . . ?
N10 P4 N11 121.02(6) . . ?
N12 P4 N11 106.40(6) . . ?
N10 P4 N13 107.61(6) . . ?
N12 P4 N13 107.36(6) . . ?
N11 P4 N13 101.17(6) . . ?
C1 N1 P1 127.45(9) . . ?
P2 N2 P1 158.94(7) . . ?
C5 N3 C6 113.20(10) . . ?
C5 N3 P2 119.23(8) . . ?
C6 N3 P2 123.36(9) . . ?
C7 N4 C8 111.43(10) . . ?
C7 N4 P2 117.43(8) . . ?
C8 N4 P2 121.17(9) . . ?
C10 N5 C9 111.69(10) . . ?
C10 N5 P2 118.72(9) . . ?
C9 N5 P2 117.76(8) . . ?
P3 N6 P1 133.42(7) . . ?
C11 N7 C12 113.26(11) . . ?
C11 N7 P3 120.25(9) . . ?
C12 N7 P3 121.78(9) . . ?
C14 N8 C13 112.72(10) . . ?
C14 N8 P3 118.03(8) . . ?
C13 N8 P3 117.97(8) . . ?
C15 N9 C16 113.58(10) . . ?
C15 N9 P3 122.28(9) . . ?
C16 N9 P3 118.62(8) . . ?
P4 N10 P1 132.54(7) . . ?
C18 N11 C17 111.98(11) . . ?
C18 N11 P4 121.16(9) . . ?
C17 N11 P4 115.86(9) . . ?
C19 N12 C20 113.24(10) . . ?
C19 N12 P4 121.38(9) . . ?
C20 N12 P4 121.52(9) . . ?
C22 N13 C21 112.67(11) . . ?
C22 N13 P4 119.79(9) . . ?
C21 N13 P4 125.18(10) . . ?
N1 C1 C2 114.45(10) . . ?
N1 C1 C3 107.83(10) . . ?
C2 C1 C3 108.14(11) . . ?
N1 C1 C4 110.20(10) . . ?
C2 C1 C4 108.10(11) . . ?
C3 C1 C4 107.92(10) . . ?
C1 C2 H2A 109.5 . . ?
C1 C2 H2C 109.5 . . ?
H2A C2 H2C 109.5 . . ?
C1 C2 H2B 109.5 . . ?
H2A C2 H2B 109.5 . . ?
H2C C2 H2B 109.5 . . ?
C1 C3 H3B 109.5 . . ?
C1 C3 H3C 109.5 . . ?
H3B C3 H3C 109.5 . . ?
C1 C3 H3A 109.5 . . ?
H3B C3 H3A 109.5 . . ?
H3C C3 H3A 109.5 . . ?
C1 C4 H4A 109.5 . . ?
C1 C4 H4C 109.5 . . ?
H4A C4 H4C 109.5 . . ?
C1 C4 H4B 109.5 . . ?
H4A C4 H4B 109.5 . . ?
H4C C4 H4B 109.5 . . ?
N3 C5 H5C 109.5 . . ?
N3 C5 H5B 109.5 . . ?
H5C C5 H5B 109.5 . . ?
N3 C5 H5A 109.5 . . ?
H5C C5 H5A 109.5 . . ?
H5B C5 H5A 109.5 . . ?
N3 C6 H6B 109.5 . . ?
N3 C6 H6C 109.5 . . ?
H6B C6 H6C 109.5 . . ?
N3 C6 H6A 109.5 . . ?
H6B C6 H6A 109.5 . . ?
H6C C6 H6A 109.5 . . ?
N4 C7 H7A 109.5 . . ?
N4 C7 H7C 109.5 . . ?
H7A C7 H7C 109.5 . . ?
N4 C7 H7B 109.5 . . ?
H7A C7 H7B 109.5 . . ?
H7C C7 H7B 109.5 . . ?
N4 C8 H8A 109.5 . . ?
N4 C8 H8C 109.5 . . ?
H8A C8 H8C 109.5 . . ?
N4 C8 H8B 109.5 . . ?
H8A C8 H8B 109.5 . . ?
H8C C8 H8B 109.5 . . ?
N5 C9 H9A 109.5 . . ?
N5 C9 H9C 109.5 . . ?
H9A C9 H9C 109.5 . . ?
N5 C9 H9B 109.5 . . ?
H9A C9 H9B 109.5 . . ?
H9C C9 H9B 109.5 . . ?
N5 C10 H10B 109.5 . . ?
N5 C10 H10C 109.5 . . ?
H10B C10 H10C 109.5 . . ?
N5 C10 H10A 109.5 . . ?
H10B C10 H10A 109.5 . . ?
H10C C10 H10A 109.5 . . ?
N7 C11 H11C 109.5 . . ?
N7 C11 H11B 109.5 . . ?
H11C C11 H11B 109.5 . . ?
N7 C11 H11A 109.5 . . ?
H11C C11 H11A 109.5 . . ?
H11B C11 H11A 109.5 . . ?
N7 C12 H12B 109.5 . . ?
N7 C12 H12C 109.5 . . ?
H12B C12 H12C 109.5 . . ?
N7 C12 H12A 109.5 . . ?
H12B C12 H12A 109.5 . . ?
H12C C12 H12A 109.5 . . ?
N8 C13 H13A 109.5 . . ?
N8 C13 H13C 109.5 . . ?
H13A C13 H13C 109.5 . . ?
N8 C13 H13B 109.5 . . ?
H13A C13 H13B 109.5 . . ?
H13C C13 H13B 109.5 . . ?
N8 C14 H14A 109.5 . . ?
N8 C14 H14C 109.5 . . ?
H14A C14 H14C 109.5 . . ?
N8 C14 H14B 109.5 . . ?
H14A C14 H14B 109.5 . . ?
H14C C14 H14B 109.5 . . ?
N9 C15 H15A 109.5 . . ?
N9 C15 H15C 109.5 . . ?
H15A C15 H15C 109.5 . . ?
N9 C15 H15B 109.5 . . ?
H15A C15 H15B 109.5 . . ?
H15C C15 H15B 109.5 . . ?
N9 C16 H16A 109.5 . . ?
N9 C16 H16C 109.5 . . ?
H16A C16 H16C 109.5 . . ?
N9 C16 H16B 109.5 . . ?
H16A C16 H16B 109.5 . . ?
H16C C16 H16B 109.5 . . ?
N11 C17 H17B 109.5 . . ?
N11 C17 H17C 109.5 . . ?
H17B C17 H17C 109.5 . . ?
N11 C17 H17A 109.5 . . ?
H17B C17 H17A 109.5 . . ?
H17C C17 H17A 109.5 . . ?
N11 C18 H18A 109.5 . . ?
N11 C18 H18B 109.5 . . ?
H18A C18 H18B 109.5 . . ?
N11 C18 H18C 109.5 . . ?
H18A C18 H18C 109.5 . . ?
H18B C18 H18C 109.5 . . ?
N12 C19 H19A 109.5 . . ?
N12 C19 H19B 109.5 . . ?
H19A C19 H19B 109.5 . . ?
N12 C19 H19C 109.5 . . ?
H19A C19 H19C 109.5 . . ?
H19B C19 H19C 109.5 . . ?
N12 C20 H20B 109.5 . . ?
N12 C20 H20C 109.5 . . ?
H20B C20 H20C 109.5 . . ?
N12 C20 H20A 109.5 . . ?
H20B C20 H20A 109.5 . . ?
H20C C20 H20A 109.5 . . ?
N13 C21 H21B 109.5 . . ?
N13 C21 H21C 109.5 . . ?
H21B C21 H21C 109.5 . . ?
N13 C21 H21A 109.5 . . ?
H21B C21 H21A 109.5 . . ?
H21C C21 H21A 109.5 . . ?
N13 C22 H22A 109.5 . . ?
N13 C22 H22C 109.5 . . ?
H22A C22 H22C 109.5 . . ?
N13 C22 H22B 109.5 . . ?
H22A C22 H22B 109.5 . . ?
H22C C22 H22B 109.5 . . ?

loop_
_geom_bond_atom_site_label_1
_geom_bond_atom_site_label_2
_geom_bond_distance
_geom_bond_site_symmetry_2
_geom_bond_publ_flag
P1 N1 1.5732(10) . ?
P1 N10 1.6421(11) . ?
P1 N2 1.6449(10) . ?
P1 N6 1.6450(10) . ?
P2 N2 1.5245(10) . ?
P2 N3 1.6710(11) . ?
P2 N5 1.6735(11) . ?
P2 N4 1.6787(11) . ?
P3 N6 1.5484(10) . ?
P3 N7 1.6630(11) . ?
P3 N8 1.6637(10) . ?
P3 N9 1.6652(11) . ?
P4 N10 1.5522(10) . ?
P4 N12 1.6609(11) . ?
P4 N11 1.6631(11) . ?
P4 N13 1.6671(11) . ?
N1 C1 1.4600(16) . ?
N3 C5 1.4576(16) . ?
N3 C6 1.4612(16) . ?
N4 C7 1.4588(16) . ?
N4 C8 1.4604(15) . ?
N5 C10 1.4618(16) . ?
N5 C9 1.4684(16) . ?
N7 C11 1.4483(17) . ?
N7 C12 1.4598(17) . ?
N8 C14 1.4685(16) . ?
N8 C13 1.4685(16) . ?
N9 C15 1.4594(16) . ?
N9 C16 1.4602(16) . ?
N11 C18 1.4609(17) . ?
N11 C17 1.4651(17) . ?
N12 C19 1.4589(17) . ?
N12 C20 1.4607(16) . ?
N13 C22 1.4529(18) . ?
N13 C21 1.4565(17) . ?
C1 C2 1.5354(18) . ?
C1 C3 1.5383(17) . ?
C1 C4 1.5395(17) . ?
C2 H2A 0.9800 . ?
C2 H2C 0.9800 . ?
C2 H2B 0.9800 . ?
C3 H3B 0.9800 . ?
C3 H3C 0.9800 . ?
C3 H3A 0.9800 . ?
C4 H4A 0.9800 . ?
C4 H4C 0.9800 . ?
C4 H4B 0.9800 . ?
C5 H5C 0.9800 . ?
C5 H5B 0.9800 . ?
C5 H5A 0.9800 . ?
C6 H6B 0.9800 . ?
C6 H6C 0.9800 . ?
C6 H6A 0.9800 . ?
C7 H7A 0.9800 . ?
C7 H7C 0.9800 . ?
C7 H7B 0.9800 . ?
C8 H8A 0.9800 . ?
C8 H8C 0.9800 . ?
C8 H8B 0.9800 . ?
C9 H9A 0.9800 . ?
C9 H9C 0.9800 . ?
C9 H9B 0.9800 . ?
C10 H10B 0.9800 . ?
C10 H10C 0.9800 . ?
C10 H10A 0.9800 . ?
C11 H11C 0.9800 . ?
C11 H11B 0.9800 . ?
C11 H11A 0.9800 . ?
C12 H12B 0.9800 . ?
C12 H12C 0.9800 . ?
C12 H12A 0.9800 . ?
C13 H13A 0.9800 . ?
C13 H13C 0.9800 . ?
C13 H13B 0.9800 . ?
C14 H14A 0.9800 . ?
C14 H14C 0.9800 . ?
C14 H14B 0.9800 . ?
C15 H15A 0.9800 . ?
C15 H15C 0.9800 . ?
C15 H15B 0.9800 . ?
C16 H16A 0.9800 . ?
C16 H16C 0.9800 . ?
C16 H16B 0.9800 . ?
C17 H17B 0.9800 . ?
C17 H17C 0.9800 . ?
C17 H17A 0.9800 . ?
C18 H18A 0.9800 . ?
C18 H18B 0.9800 . ?
C18 H18C 0.9800 . ?
C19 H19A 0.9800 . ?
C19 H19B 0.9800 . ?
C19 H19C 0.9800 . ?
C20 H20B 0.9800 . ?
C20 H20C 0.9800 . ?
C20 H20A 0.9800 . ?
C21 H21B 0.9800 . ?
C21 H21C 0.9800 . ?
C21 H21A 0.9800 . ?
C22 H22A 0.9800 . ?
C22 H22C 0.9800 . ?
C22 H22B 0.9800 . ?

loop_
_geom_torsion_atom_site_label_1
_geom_torsion_atom_site_label_2
_geom_torsion_atom_site_label_3
_geom_torsion_atom_site_label_4
_geom_torsion
_geom_torsion_site_symmetry_1
_geom_torsion_site_symmetry_2
_geom_torsion_site_symmetry_3
_geom_torsion_site_symmetry_4
_geom_torsion_publ_flag
N10 P1 N1 C1 159.30(10) . . . . ?
N2 P1 N1 C1 -82.37(11) . . . . ?
N6 P1 N1 C1 39.02(12) . . . . ?
N3 P2 N2 P1 51.7(2) . . . . ?
N5 P2 N2 P1 168.61(18) . . . . ?
N4 P2 N2 P1 -76.5(2) . . . . ?
N1 P1 N2 P2 -56.0(2) . . . . ?
N10 P1 N2 P2 64.3(2) . . . . ?
N6 P1 N2 P2 178.23(19) . . . . ?
N2 P2 N3 C5 -30.49(12) . . . . ?
N5 P2 N3 C5 -157.03(10) . . . . ?
N4 P2 N3 C5 97.30(10) . . . . ?
N2 P2 N3 C6 174.14(10) . . . . ?
N5 P2 N3 C6 47.60(11) . . . . ?
N4 P2 N3 C6 -58.06(12) . . . . ?
N2 P2 N4 C7 38.95(11) . . . . ?
N3 P2 N4 C7 -89.83(10) . . . . ?
N5 P2 N4 C7 164.24(9) . . . . ?
N2 P2 N4 C8 -178.39(10) . . . . ?
N3 P2 N4 C8 52.83(11) . . . . ?
N5 P2 N4 C8 -53.10(11) . . . . ?
N2 P2 N5 C10 -73.32(11) . . . . ?
N3 P2 N5 C10 50.40(10) . . . . ?
N4 P2 N5 C10 165.62(9) . . . . ?
N2 P2 N5 C9 66.56(10) . . . . ?
N3 P2 N5 C9 -169.73(9) . . . . ?
N4 P2 N5 C9 -54.51(10) . . . . ?
N7 P3 N6 P1 -150.41(9) . . . . ?
N8 P3 N6 P1 -33.79(12) . . . . ?
N9 P3 N6 P1 86.08(10) . . . . ?
N1 P1 N6 P3 176.92(8) . . . . ?
N10 P1 N6 P3 56.28(10) . . . . ?
N2 P1 N6 P3 -55.50(10) . . . . ?
N6 P3 N7 C11 -23.51(13) . . . . ?
N8 P3 N7 C11 -153.28(11) . . . . ?
N9 P3 N7 C11 99.60(12) . . . . ?
N6 P3 N7 C12 -177.54(11) . . . . ?
N8 P3 N7 C12 52.69(13) . . . . ?
N9 P3 N7 C12 -54.44(13) . . . . ?
N6 P3 N8 C14 72.66(11) . . . . ?
N7 P3 N8 C14 -168.21(9) . . . . ?
N9 P3 N8 C14 -52.28(10) . . . . ?
N6 P3 N8 C13 -68.43(11) . . . . ?
N7 P3 N8 C13 50.71(10) . . . . ?
N9 P3 N8 C13 166.64(9) . . . . ?
N6 P3 N9 C15 178.92(10) . . . . ?
N7 P3 N9 C15 58.58(12) . . . . ?
N8 P3 N9 C15 -49.08(11) . . . . ?
N6 P3 N9 C16 26.84(11) . . . . ?
N7 P3 N9 C16 -93.50(10) . . . . ?
N8 P3 N9 C16 158.83(9) . . . . ?
N12 P4 N10 P1 -82.71(10) . . . . ?
N11 P4 N10 P1 44.13(11) . . . . ?
N13 P4 N10 P1 159.47(8) . . . . ?
N1 P1 N10 P4 -18.35(11) . . . . ?
N2 P1 N10 P4 -143.43(8) . . . . ?
N6 P1 N10 P4 105.01(9) . . . . ?
N10 P4 N11 C18 -94.68(11) . . . . ?
N12 P4 N11 C18 34.69(11) . . . . ?
N13 P4 N11 C18 146.72(10) . . . . ?
N10 P4 N11 C17 46.50(12) . . . . ?
N12 P4 N11 C17 175.88(10) . . . . ?
N13 P4 N11 C17 -72.09(11) . . . . ?
N10 P4 N12 C19 40.00(12) . . . . ?
N11 P4 N12 C19 -94.36(11) . . . . ?
N13 P4 N12 C19 157.97(10) . . . . ?
N10 P4 N12 C20 -163.60(10) . . . . ?
N11 P4 N12 C20 62.03(12) . . . . ?
N13 P4 N12 C20 -45.64(12) . . . . ?
N10 P4 N13 C22 41.43(12) . . . . ?
N12 P4 N13 C22 -79.41(11) . . . . ?
N11 P4 N13 C22 169.30(10) . . . . ?
N10 P4 N13 C21 -157.35(11) . . . . ?
N12 P4 N13 C21 81.81(12) . . . . ?
N11 P4 N13 C21 -29.48(13) . . . . ?
P1 N1 C1 C2 32.42(15) . . . . ?
P1 N1 C1 C3 152.78(10) . . . . ?
P1 N1 C1 C4 -89.65(13) . . . . ?

loop_
_cod_related_entry_id
_cod_related_entry_database
_cod_related_entry_code
1 ChemSpider 3543881
